data_2217666
loop_
_publ_author_name
'Soleimannejad, Janet'
'Aghabozorg, Hossein'
'Yaghoub Mohammadzadeh Azar Golenji'
'Attar Gharamaleki, Jafar'
'Adams, Harry'

_publ_section_title
;Bis(4,4'-bipyridinium)
 di-\m-hydroxido-bis[dihydroxido(pyridine-2,6-dicarboxylato)antimonate(III,V)]
 octahydrate
;
_journal_coeditor_code SU2034
_journal_issue 2
_journal_name_full 'Acta Crystallographica Section E'
_journal_page_first m387
_journal_page_last m388
_journal_paper_doi 10.1107/S1600536808001372
_journal_volume 64
_journal_year 2008
_chemical_formula_iupac '(C10 H9 N2)2 [Sb2 (C7 H3 N O4)2 (O H)6], 8H2 O'
_chemical_formula_moiety '2C10 H9 N2 +, C14 H12 N2 O14 Sb2 2-, 8H2 O'
_chemical_formula_sum 'C34 H46 N6 O22 Sb2'
_chemical_formula_weight 1134.27
_chemical_name_systematic
;
Bis(4,4'-bipyridinium)
di-\m-hydroxido-bis[dihydroxido(pyridine-2,6-dicarboxylato)antimonate(III,V)]
octahydrate
;
_space_group_IT_number 2
_symmetry_cell_setting triclinic
_symmetry_space_group_name_Hall '-P 1'
_symmetry_space_group_name_H-M 'P -1'
_atom_sites_solution_hydrogens geom
_atom_sites_solution_primary direct
_atom_sites_solution_secondary difmap
_audit_creation_method SHELXL-97
_cell_angle_alpha 92.816(2)
_cell_angle_beta 97.813(2)
_cell_angle_gamma 114.046(2)
_cell_formula_units_Z 1
_cell_length_a 10.0149(11)
_cell_length_b 10.4826(12)
_cell_length_c 11.0974(12)
_cell_measurement_reflns_used 9637
_cell_measurement_temperature 150(2)
_cell_measurement_theta_max 28.51
_cell_measurement_theta_min 2.26
_cell_volume 1047.0(2)
_computing_cell_refinement 'SAINT (Bruker, 2005)'
_computing_data_collection 'SMART (Bruker, 2005)'
_computing_data_reduction 'SAINT (Bruker, 2005)'
_computing_molecular_graphics 'SHELXTL (Version 6.1; Sheldrick, 2008)'
_computing_publication_material 'SHELXTL (Version 6.1; Sheldrick, 2008)'
_computing_structure_refinement 'SHELXL97 (Sheldrick, 2008)'
_computing_structure_solution 'SHELXS97 (Sheldrick, 2008)'
_diffrn_ambient_temperature 150(2)
_diffrn_detector_area_resol_mean 100
_diffrn_measured_fraction_theta_full 0.999
_diffrn_measured_fraction_theta_max 0.894
_diffrn_measurement_device_type 'Bruker SMART 1000'
_diffrn_measurement_method '\w scans'
_diffrn_radiation_monochromator graphite
_diffrn_radiation_source 'fine-focus sealed tube'
_diffrn_radiation_type MoK\a
_diffrn_radiation_wavelength 0.71073
_diffrn_reflns_av_R_equivalents 0.0224
_diffrn_reflns_av_sigmaI/netI 0.0222
_diffrn_reflns_limit_h_max 13
_diffrn_reflns_limit_h_min -13
_diffrn_reflns_limit_k_max 14
_diffrn_reflns_limit_k_min -13
_diffrn_reflns_limit_l_max 14
_diffrn_reflns_limit_l_min -14
_diffrn_reflns_number 12026
_diffrn_reflns_theta_full 25.00
_diffrn_reflns_theta_max 28.63
_diffrn_reflns_theta_min 1.86
_diffrn_standards_decay_% 0
_diffrn_standards_number 0
_exptl_absorpt_coefficient_mu 1.384
_exptl_absorpt_correction_T_max 0.6143
_exptl_absorpt_correction_T_min 0.5875
_exptl_absorpt_correction_type multi-scan
_exptl_absorpt_process_details '(SADABS; Bruker, 2004)'
_exptl_crystal_colour colourless
_exptl_crystal_density_diffrn 1.799
_exptl_crystal_density_method 'not measured'
_exptl_crystal_description block
_exptl_crystal_F_000 570
_exptl_crystal_size_max 0.43
_exptl_crystal_size_mid 0.41
_exptl_crystal_size_min 0.39
_refine_diff_density_max 0.905
_refine_diff_density_min -0.704
_refine_ls_extinction_method none
_refine_ls_goodness_of_fit_ref 1.070
_refine_ls_hydrogen_treatment constr
_refine_ls_matrix_type full
_refine_ls_number_parameters 289
_refine_ls_number_reflns 4790
_refine_ls_number_restraints 0
_refine_ls_restrained_S_all 1.070
_refine_ls_R_factor_all 0.0244
_refine_ls_R_factor_gt 0.0227
_refine_ls_shift/su_max 0.001
_refine_ls_shift/su_mean <0.001
_refine_ls_structure_factor_coef Fsqd
_refine_ls_weighting_details 'calc w=1/[\s^2^(Fo^2^)+(0.0357P)^2^+0.4561P] where P=(Fo^2^+2Fc^2^)/3'
_refine_ls_weighting_scheme calc
_refine_ls_wR_factor_gt 0.0590
_refine_ls_wR_factor_ref 0.0597
_reflns_number_gt 4536
_reflns_number_total 4790
_reflns_threshold_expression I>2\s(I)
_cod_data_source_file su2034.cif
_cod_data_source_block I
_cod_database_code 2217666
_cod_database_fobs_code 2217666

loop_
_symmetry_equiv_pos_as_xyz
'x, y, z'
'-x, -y, -z'

loop_
_atom_site_type_symbol
_atom_site_label
_atom_site_fract_x
_atom_site_fract_y
_atom_site_fract_z
_atom_site_U_iso_or_equiv
_atom_site_adp_type
_atom_site_calc_flag
_atom_site_refinement_flags
_atom_site_occupancy
Sb Sb1 0.140841(13) 0.156744(12) 0.066281(11) 0.01594(5) Uani d . 1
O O1 0.26613(19) 0.54127(16) -0.09185(15) 0.0316(4) Uani d . 1
O O2 0.18376(16) 0.31302(14) -0.06761(13) 0.0199(3) Uani d . 1
O O3 0.23282(16) 0.13870(15) 0.26029(13) 0.0199(3) Uani d . 1
O O4 0.40060(16) 0.23914(16) 0.43165(13) 0.0250(3) Uani d . 1
O O5 0.00823(16) 0.23727(15) 0.12176(13) 0.0195(3) Uani d . 1
H H5A -0.0555 0.1808 0.1595 0.023 Uiso d R 1
O O6 0.29732(15) 0.09324(15) 0.02785(13) 0.0191(3) Uani d . 1
H H6A 0.2826 0.0571 -0.0457 0.023 Uiso d R 1
O O7 -0.00038(15) 0.04568(14) -0.09706(12) 0.0176(3) Uani d . 1
H H7A 0.0135 0.0703 -0.1678 0.021 Uiso d R 1
O O8 0.02690(17) 0.10749(16) 0.66612(14) 0.0263(3) Uani d . 1
H H8B -0.0591 0.0577 0.6255 0.032 Uiso d R 1
H H8A 0.0522 0.1931 0.6543 0.032 Uiso d R 1
O O9 0.57770(18) 0.19751(17) 0.16030(17) 0.0339(4) Uani d . 1
H H9A 0.6340 0.2752 0.1385 0.041 Uiso d R 1
H H9B 0.4909 0.1677 0.1186 0.041 Uiso d R 1
O O10 0.73724(19) 0.04248(19) 0.20370(16) 0.0325(4) Uani d . 1
H H10A 0.7380 0.0232 0.2772 0.039 Uiso d R 1
H H10B 0.6871 0.0909 0.1924 0.039 Uiso d R 1
O O11 0.21742(19) 0.02296(18) 0.55043(16) 0.0336(4) Uani d . 1
H H11A 0.2735 0.0927 0.5183 0.040 Uiso d R 1
H H11B 0.1591 0.0538 0.5768 0.040 Uiso d R 1
N N1 0.32909(17) 0.36461(17) 0.15357(15) 0.0165(3) Uani d . 1
N N2 0.1174(2) 0.3633(2) 0.57504(17) 0.0255(4) Uani d . 1
N N3 0.2738(2) 0.87729(19) 0.16815(17) 0.0246(4) Uani d . 1
H H3A 0.2886 0.9474 0.1279 0.030 Uiso d R 1
C C1 0.2631(2) 0.4435(2) -0.03335(18) 0.0193(4) Uani d . 1
C C2 0.3588(2) 0.4768(2) 0.09189(18) 0.0176(4) Uani d . 1
C C3 0.4662(2) 0.6083(2) 0.14286(19) 0.0214(4) Uani d . 1
H H3 0.4875 0.6873 0.0982 0.026 Uiso calc R 1
C C4 0.5418(2) 0.6217(2) 0.2608(2) 0.0231(4) Uani d . 1
H H4 0.6172 0.7101 0.2973 0.028 Uiso calc R 1
C C5 0.5066(2) 0.5052(2) 0.32512(19) 0.0205(4) Uani d . 1
H H5 0.5555 0.5131 0.4065 0.025 Uiso calc R 1
C C6 0.3983(2) 0.3768(2) 0.26789(18) 0.0171(4) Uani d . 1
C C7 0.3418(2) 0.2413(2) 0.32655(18) 0.0188(4) Uani d . 1
C C8 0.3600(2) 0.9113(2) 0.2791(2) 0.0252(4) Uani d . 1
H H8 0.4367 1.0033 0.3014 0.030 Uiso calc R 1
C C9 0.3369(2) 0.8123(2) 0.3604(2) 0.0233(4) Uani d . 1
H H9 0.3985 0.8354 0.4384 0.028 Uiso calc R 1
C C10 0.2220(2) 0.6773(2) 0.32763(19) 0.0194(4) Uani d . 1
C C11 0.1893(2) 0.5700(2) 0.41423(18) 0.0192(4) Uani d . 1
C C12 0.2114(2) 0.6064(2) 0.54032(19) 0.0224(4) Uani d . 1
H H12 0.2522 0.7023 0.5737 0.027 Uiso calc R 1
C C13 0.1729(2) 0.5006(2) 0.6161(2) 0.0256(4) Uani d . 1
H H13 0.1864 0.5265 0.7016 0.031 Uiso calc R 1
C C14 0.0983(2) 0.3295(2) 0.4541(2) 0.0255(4) Uani d . 1
H H14 0.0601 0.2328 0.4238 0.031 Uiso calc R 1
C C15 0.1307(2) 0.4270(2) 0.37092(19) 0.0217(4) Uani d . 1
H H15 0.1136 0.3975 0.2857 0.026 Uiso calc R 1
C C16 0.1364(2) 0.6464(2) 0.2104(2) 0.0230(4) Uani d . 1
H H16 0.0589 0.5554 0.1853 0.028 Uiso calc R 1
C C17 0.1649(2) 0.7487(2) 0.1313(2) 0.0247(4) Uani d . 1
H H17 0.1079 0.7280 0.0514 0.030 Uiso calc R 1

loop_
_atom_site_aniso_label
_atom_site_aniso_U_11
_atom_site_aniso_U_22
_atom_site_aniso_U_33
_atom_site_aniso_U_12
_atom_site_aniso_U_13
_atom_site_aniso_U_23
Sb1 0.01651(7) 0.01415(7) 0.01362(8) 0.00330(5) 0.00071(5) 0.00303(5)
O1 0.0417(9) 0.0180(7) 0.0228(8) 0.0030(7) -0.0058(7) 0.0079(6)
O2 0.0222(7) 0.0156(7) 0.0143(7) 0.0012(5) -0.0006(5) 0.0033(5)
O3 0.0210(7) 0.0179(7) 0.0153(7) 0.0035(6) -0.0007(5) 0.0038(5)
O4 0.0247(7) 0.0272(8) 0.0156(7) 0.0050(6) -0.0027(6) 0.0058(6)
O5 0.0202(7) 0.0199(7) 0.0182(7) 0.0080(6) 0.0043(5) 0.0032(5)
O6 0.0186(7) 0.0202(7) 0.0172(7) 0.0071(6) 0.0022(5) 0.0029(5)
O7 0.0198(6) 0.0148(6) 0.0121(6) 0.0012(5) 0.0013(5) 0.0049(5)
O8 0.0286(8) 0.0218(7) 0.0206(8) 0.0030(6) 0.0021(6) 0.0059(6)
O9 0.0229(8) 0.0237(8) 0.0488(11) 0.0052(6) -0.0033(7) 0.0142(7)
O10 0.0406(9) 0.0425(10) 0.0260(8) 0.0269(8) 0.0108(7) 0.0095(7)
O11 0.0363(9) 0.0283(9) 0.0356(10) 0.0106(7) 0.0111(8) 0.0107(7)
N1 0.0159(7) 0.0166(8) 0.0148(8) 0.0047(6) 0.0019(6) 0.0021(6)
N2 0.0231(9) 0.0313(10) 0.0240(9) 0.0120(8) 0.0047(7) 0.0123(8)
N3 0.0276(9) 0.0237(9) 0.0262(10) 0.0129(7) 0.0063(7) 0.0108(7)
C1 0.0199(9) 0.0178(9) 0.0163(9) 0.0040(7) 0.0018(7) 0.0039(7)
C2 0.0180(9) 0.0169(9) 0.0149(9) 0.0047(7) 0.0016(7) 0.0021(7)
C3 0.0221(9) 0.0172(9) 0.0211(10) 0.0048(8) 0.0021(8) 0.0019(8)
C4 0.0191(9) 0.0184(10) 0.0245(11) 0.0023(8) 0.0006(8) -0.0034(8)
C5 0.0168(9) 0.0242(10) 0.0160(9) 0.0054(8) -0.0008(7) -0.0010(8)
C6 0.0151(8) 0.0203(9) 0.0150(9) 0.0068(7) 0.0018(7) 0.0017(7)
C7 0.0189(9) 0.0193(9) 0.0167(9) 0.0062(7) 0.0032(7) 0.0028(7)
C8 0.0248(10) 0.0213(10) 0.0281(11) 0.0084(8) 0.0033(9) 0.0049(9)
C9 0.0233(10) 0.0229(10) 0.0223(10) 0.0093(8) 0.0005(8) 0.0037(8)
C10 0.0201(9) 0.0212(10) 0.0185(10) 0.0099(8) 0.0036(7) 0.0036(8)
C11 0.0184(9) 0.0233(10) 0.0173(9) 0.0099(8) 0.0026(7) 0.0046(8)
C12 0.0204(10) 0.0244(10) 0.0184(10) 0.0069(8) -0.0010(8) 0.0003(8)
C13 0.0224(10) 0.0367(12) 0.0170(10) 0.0119(9) 0.0016(8) 0.0063(9)
C14 0.0270(10) 0.0224(10) 0.0293(12) 0.0115(9) 0.0066(9) 0.0072(9)
C15 0.0247(10) 0.0236(10) 0.0180(10) 0.0114(8) 0.0037(8) 0.0029(8)
C16 0.0222(10) 0.0240(10) 0.0210(10) 0.0084(8) 0.0012(8) 0.0043(8)
C17 0.0252(10) 0.0303(11) 0.0195(10) 0.0128(9) 0.0013(8) 0.0070(9)

loop_
_atom_type_symbol
_atom_type_description
_atom_type_scat_dispersion_real
_atom_type_scat_dispersion_imag
_atom_type_scat_source
C C 0.0033 0.0016 'International Tables Vol C Tables 4.2.6.8 and 6.1.1.4'
H H 0.0000 0.0000 'International Tables Vol C Tables 4.2.6.8 and 6.1.1.4'
N N 0.0061 0.0033 'International Tables Vol C Tables 4.2.6.8 and 6.1.1.4'
O O 0.0106 0.0060 'International Tables Vol C Tables 4.2.6.8 and 6.1.1.4'
Sb Sb -0.5866 1.5461 'International Tables Vol C Tables 4.2.6.8 and 6.1.1.4'

loop_
_geom_angle_atom_site_label_1
_geom_angle_atom_site_label_2
_geom_angle_atom_site_label_3
_geom_angle_site_symmetry_1
_geom_angle_site_symmetry_3
_geom_angle
_geom_angle_publ_flag
O5 Sb1 O6 . . 172.26(6) n
O5 Sb1 O7 . 2 92.04(6) ?
O6 Sb1 O7 . 2 92.06(6) ?
O5 Sb1 O7 . . 96.38(6) ?
O6 Sb1 O7 . . 91.19(6) ?
O7 Sb1 O7 2 . 69.97(6) n
O5 Sb1 O2 . . 85.52(6) ?
O6 Sb1 O2 . . 94.93(6) ?
O7 Sb1 O2 2 . 144.33(5) ?
O7 Sb1 O2 . . 74.95(5) ?
O5 Sb1 O3 . . 93.16(6) ?
O6 Sb1 O3 . . 81.44(6) ?
O7 Sb1 O3 2 . 76.29(5) ?
O7 Sb1 O3 . . 145.17(5) ?
O2 Sb1 O3 . . 139.34(5) ?
O5 Sb1 N1 . . 85.26(6) ?
O6 Sb1 N1 . . 87.62(6) ?
O7 Sb1 N1 2 . 145.09(6) ?
O7 Sb1 N1 . . 144.94(5) ?
O2 Sb1 N1 . . 70.26(6) ?
O3 Sb1 N1 . . 69.14(5) ?
C1 O2 Sb1 . . 120.96(12) ?
C7 O3 Sb1 . . 122.17(13) ?
Sb1 O5 H5A . . 112.1 ?
Sb1 O6 H6A . . 114.1 ?
Sb1 O7 Sb1 2 . 110.03(6) n
Sb1 O7 H7A 2 . 123.7 ?
Sb1 O7 H7A . . 124.2 ?
H8B O8 H8A . . 109.6 ?
H9A O9 H9B . . 110.3 ?
H10A O10 H10B . . 107.5 ?
H11A O11 H11B . . 102.1 ?
C6 N1 C2 . . 120.88(17) ?
C6 N1 Sb1 . . 120.49(13) ?
C2 N1 Sb1 . . 118.34(13) ?
C14 N2 C13 . . 117.14(19) ?
C17 N3 C8 . . 122.71(19) ?
C17 N3 H3A . . 123.8 ?
C8 N3 H3A . . 113.1 ?
O1 C1 O2 . . 125.97(19) ?
O1 C1 C2 . . 118.90(18) ?
O2 C1 C2 . . 115.12(17) ?
N1 C2 C3 . . 121.23(18) ?
N1 C2 C1 . . 113.09(17) ?
C3 C2 C1 . . 125.67(18) ?
C2 C3 C4 . . 118.43(19) ?
C2 C3 H3 . . 120.8 ?
C4 C3 H3 . . 120.8 ?
C5 C4 C3 . . 119.68(19) ?
C5 C4 H4 . . 120.2 ?
C3 C4 H4 . . 120.2 ?
C4 C5 C6 . . 118.62(19) ?
C4 C5 H5 . . 120.7 ?
C6 C5 H5 . . 120.7 ?
N1 C6 C5 . . 121.11(18) ?
N1 C6 C7 . . 113.42(17) ?
C5 C6 C7 . . 125.42(18) ?
O4 C7 O3 . . 126.20(19) ?
O4 C7 C6 . . 119.09(18) ?
O3 C7 C6 . . 114.70(17) ?
N3 C8 C9 . . 119.8(2) ?
N3 C8 H8 . . 120.1 ?
C9 C8 H8 . . 120.1 ?
C8 C9 C10 . . 119.8(2) ?
C8 C9 H9 . . 120.1 ?
C10 C9 H9 . . 120.1 ?
C16 C10 C9 . . 118.21(19) ?
C16 C10 C11 . . 120.30(18) ?
C9 C10 C11 . . 121.48(18) ?
C12 C11 C15 . . 117.78(19) ?
C12 C11 C10 . . 121.82(19) ?
C15 C11 C10 . . 120.38(18) ?
C13 C12 C11 . . 119.0(2) ?
C13 C12 H12 . . 120.5 ?
C11 C12 H12 . . 120.5 ?
N2 C13 C12 . . 123.4(2) ?
N2 C13 H13 . . 118.3 ?
C12 C13 H13 . . 118.3 ?
N2 C14 C15 . . 123.8(2) ?
N2 C14 H14 . . 118.1 ?
C15 C14 H14 . . 118.1 ?
C14 C15 C11 . . 118.8(2) ?
C14 C15 H15 . . 120.6 ?
C11 C15 H15 . . 120.6 ?
C17 C16 C10 . . 119.9(2) ?
C17 C16 H16 . . 120.1 ?
C10 C16 H16 . . 120.1 ?
N3 C17 C16 . . 119.6(2) ?
N3 C17 H17 . . 120.2 ?
C16 C17 H17 . . 120.2 ?

loop_
_geom_bond_atom_site_label_1
_geom_bond_atom_site_label_2
_geom_bond_site_symmetry_2
_geom_bond_distance
_geom_bond_publ_flag
Sb1 O5 . 1.9850(14) n
Sb1 O6 . 2.0211(14) n
Sb1 O7 2 2.0898(13) n
Sb1 O7 . 2.0964(13) n
Sb1 O2 . 2.2169(14) n
Sb1 O3 . 2.2721(14) n
Sb1 N1 . 2.2779(16) n
O1 C1 . 1.232(3) ?
O2 C1 . 1.276(2) ?
O3 C7 . 1.279(2) ?
O4 C7 . 1.239(2) ?
O5 H5A . 0.8500 ?
O6 H6A . 0.8499 ?
O7 Sb1 2 2.0898(13) ?
O7 H7A . 0.8499 ?
O8 H8B . 0.8501 ?
O8 H8A . 0.8499 ?
O9 H9A . 0.8500 ?
O9 H9B . 0.8500 ?
O10 H10A . 0.8500 ?
O10 H10B . 0.8499 ?
O11 H11A . 0.8501 ?
O11 H11B . 0.8500 ?
N1 C6 . 1.334(3) ?
N1 C2 . 1.337(2) ?
N2 C14 . 1.338(3) ?
N2 C13 . 1.343(3) ?
N3 C17 . 1.342(3) ?
N3 C8 . 1.343(3) ?
N3 H3A . 0.8500 ?
C1 C2 . 1.513(3) ?
C2 C3 . 1.389(3) ?
C3 C4 . 1.390(3) ?
C3 H3 . 0.9500 ?
C4 C5 . 1.389(3) ?
C4 H4 . 0.9500 ?
C5 C6 . 1.390(3) ?
C5 H5 . 0.9500 ?
C6 C7 . 1.516(3) ?
C8 C9 . 1.378(3) ?
C8 H8 . 0.9500 ?
C9 C10 . 1.403(3) ?
C9 H9 . 0.9500 ?
C10 C16 . 1.400(3) ?
C10 C11 . 1.479(3) ?
C11 C12 . 1.395(3) ?
C11 C15 . 1.400(3) ?
C12 C13 . 1.385(3) ?
C12 H12 . 0.9500 ?
C13 H13 . 0.9500 ?
C14 C15 . 1.380(3) ?
C14 H14 . 0.9500 ?
C15 H15 . 0.9500 ?
C16 C17 . 1.383(3) ?
C16 H16 . 0.9500 ?
C17 H17 . 0.9500 ?

loop_
_geom_hbond_atom_site_label_D
_geom_hbond_atom_site_label_H
_geom_hbond_atom_site_label_A
_geom_hbond_site_symmetry_A
_geom_hbond_distance_DH
_geom_hbond_distance_HA
_geom_hbond_distance_DA
_geom_hbond_angle_DHA
O5 H5A O10 1_455 0.85 2.13 2.949(2) 161.2
O6 H6A O10 2_655 0.85 1.94 2.783(2) 171.5
O7 H7A O8 1_554 0.85 1.91 2.760(2) 173.9
O8 H8B O11 2_556 0.85 2.22 2.997(2) 151.4
O8 H8B O3 2_556 0.85 2.61 3.067(2) 115.0
O8 H8A N2 . 0.85 1.93 2.751(2) 160.6
O9 H9A O1 2_665 0.85 1.91 2.749(2) 170.4
O9 H9B O6 . 0.85 1.88 2.731(2) 177.4
O10 H10A O11 2_656 0.85 2.03 2.867(2) 167.7
O10 H10B O9 . 0.85 1.87 2.722(2) 177.5
O11 H11A O4 . 0.85 1.95 2.793(2) 174.3
O11 H11B O8 . 0.85 1.99 2.830(2) 169.1
N3 H3A O6 1_565 0.85 1.91 2.760(2) 173.1
C13 H13 O1 1_556 0.95 2.30 3.205(3) 160
C15 H15 O5 1_555 0.95 2.23 3.107(3) 153
C17 H17 O5 2_565 0.95 2.23 3.137(3) 159
C5 H5 Cg1(N2/C11-C15) 2_666 0.95 2.89 3.596(2) 132

loop_
_geom_torsion_atom_site_label_1
_geom_torsion_atom_site_label_2
_geom_torsion_atom_site_label_3
_geom_torsion_atom_site_label_4
_geom_torsion_site_symmetry_1
_geom_torsion_site_symmetry_4
_geom_torsion
O5 Sb1 O2 C1 . . 72.72(15)
O6 Sb1 O2 C1 . . -99.53(16)
O7 Sb1 O2 C1 2 . 159.97(14)
O7 Sb1 O2 C1 . . 170.56(16)
O3 Sb1 O2 C1 . . -16.93(19)
N1 Sb1 O2 C1 . . -13.85(15)
O5 Sb1 O3 C7 . . -85.43(15)
O6 Sb1 O3 C7 . . 88.99(15)
O7 Sb1 O3 C7 2 . -176.76(16)
O7 Sb1 O3 C7 . . 168.65(14)
O2 Sb1 O3 C7 . . 1.37(19)
N1 Sb1 O3 C7 . . -1.72(15)
O5 Sb1 O7 Sb1 . 2 -89.85(7)
O6 Sb1 O7 Sb1 . 2 91.76(7)
O7 Sb1 O7 Sb1 2 2 0.0
O2 Sb1 O7 Sb1 . 2 -173.45(8)
O3 Sb1 O7 Sb1 . 2 15.10(13)
N1 Sb1 O7 Sb1 . 2 179.31(7)
O5 Sb1 N1 C6 . . 94.99(15)
O6 Sb1 N1 C6 . . -81.97(15)
O7 Sb1 N1 C6 2 . 8.2(2)
O7 Sb1 N1 C6 . . -170.64(13)
O2 Sb1 N1 C6 . . -178.07(16)
O3 Sb1 N1 C6 . . -0.22(14)
O5 Sb1 N1 C2 . . -78.87(15)
O6 Sb1 N1 C2 . . 104.17(15)
O7 Sb1 N1 C2 2 . -165.64(13)
O7 Sb1 N1 C2 . . 15.5(2)
O2 Sb1 N1 C2 . . 8.06(14)
O3 Sb1 N1 C2 . . -174.08(16)
Sb1 O2 C1 O1 . . -161.95(18)
Sb1 O2 C1 C2 . . 17.1(2)
C6 N1 C2 C3 . . 2.3(3)
Sb1 N1 C2 C3 . . 176.18(15)
C6 N1 C2 C1 . . -176.70(17)
Sb1 N1 C2 C1 . . -2.9(2)
O1 C1 C2 N1 . . 170.32(19)
O2 C1 C2 N1 . . -8.8(3)
O1 C1 C2 C3 . . -8.7(3)
O2 C1 C2 C3 . . 172.2(2)
N1 C2 C3 C4 . . -0.7(3)
C1 C2 C3 C4 . . 178.22(19)
C2 C3 C4 C5 . . -1.2(3)
C3 C4 C5 C6 . . 1.6(3)
C2 N1 C6 C5 . . -2.0(3)
Sb1 N1 C6 C5 . . -175.71(14)
C2 N1 C6 C7 . . 175.42(17)
Sb1 N1 C6 C7 . . 1.7(2)
C4 C5 C6 N1 . . 0.0(3)
C4 C5 C6 C7 . . -177.06(19)
Sb1 O3 C7 O4 . . -178.17(16)
Sb1 O3 C7 C6 . . 3.1(2)
N1 C6 C7 O4 . . 178.14(18)
C5 C6 C7 O4 . . -4.6(3)
N1 C6 C7 O3 . . -3.1(3)
C5 C6 C7 O3 . . 174.24(19)
C17 N3 C8 C9 . . -0.7(3)
N3 C8 C9 C10 . . -1.0(3)
C8 C9 C10 C16 . . 1.8(3)
C8 C9 C10 C11 . . -177.30(19)
C16 C10 C11 C12 . . -147.0(2)
C9 C10 C11 C12 . . 32.1(3)
C16 C10 C11 C15 . . 31.2(3)
C9 C10 C11 C15 . . -149.8(2)
C15 C11 C12 C13 . . -0.9(3)
C10 C11 C12 C13 . . 177.34(19)
C14 N2 C13 C12 . . -0.6(3)
C11 C12 C13 N2 . . 1.3(3)
C13 N2 C14 C15 . . -0.6(3)
N2 C14 C15 C11 . . 1.0(3)
C12 C11 C15 C14 . . -0.2(3)
C10 C11 C15 C14 . . -178.46(19)
C9 C10 C16 C17 . . -1.0(3)
C11 C10 C16 C17 . . 178.12(19)
C8 N3 C17 C16 . . 1.5(3)
C10 C16 C17 N3 . . -0.6(3)
